data_7023829
loop_
_publ_author_name
'Shevchenko, Denys'
'Huang, Ping'
'Bon, Volodymyr V.'
'Anderlund, Magnus F.'
'Kokozay, Vladimir N.'
'Styring, Stenbj\"orn'
'Thapper, Anders'

_publ_section_title
;
 Synthesis, crystal structure, mass spectrometry, electrochemistry and
 magnetism of a Mn(III)-substituted trilacunary Keggin tungstosilicate.
;
_journal_issue 14
_journal_name_full 'Dalton transactions (Cambridge, England : 2003)'
_journal_page_first 5130
_journal_page_last 5139
_journal_paper_doi 10.1039/c3dt12500a
_journal_volume 42
_journal_year 2013
_chemical_formula_sum 'K4 Mn3 O51 Si W9'
_chemical_formula_weight 2819.96
_chemical_name_systematic
; 
 ? 
;
_space_group_IT_number 11
_symmetry_cell_setting monoclinic
_symmetry_space_group_name_Hall '-P 2yb'
_symmetry_space_group_name_H-M 'P 1 21/m 1'
_atom_sites_solution_primary direct
_atom_sites_solution_secondary difmap
_audit_creation_method SHELXL-97
_cell_angle_alpha 90.00
_cell_angle_beta 115.7400(10)
_cell_angle_gamma 90.00
_cell_formula_units_Z 2
_cell_length_a 12.4191(2)
_cell_length_b 15.6401(3)
_cell_length_c 12.5526(2)
_cell_measurement_reflns_used 7918
_cell_measurement_temperature 173(2)
_cell_measurement_theta_max 26.50
_cell_measurement_theta_min 2.22
_cell_volume 2196.24(7)
_computing_cell_refinement 'Bruker SAINT'
_computing_data_collection 'Bruker APEX2'
_computing_data_reduction 'Bruker SAINT'
_computing_molecular_graphics 'Bruker SHELXTL'
_computing_publication_material 'Bruker SHELXTL'
_computing_structure_refinement 'SHELXL-97 (Sheldrick, 2008)'
_computing_structure_solution 'SHELXS-97 (Sheldrick, 2008)'
_diffrn_ambient_temperature 173(2)
_diffrn_measured_fraction_theta_full 0.998
_diffrn_measured_fraction_theta_max 0.998
_diffrn_measurement_device_type 'Bruker APEX-II CCD'
_diffrn_measurement_method '\f and \w scans'
_diffrn_radiation_monochromator graphite
_diffrn_radiation_source 'fine-focus sealed tube'
_diffrn_radiation_type MoK\a
_diffrn_radiation_wavelength 0.71073
_diffrn_reflns_av_R_equivalents 0.0656
_diffrn_reflns_av_sigmaI/netI 0.0380
_diffrn_reflns_limit_h_max 15
_diffrn_reflns_limit_h_min -15
_diffrn_reflns_limit_k_max 19
_diffrn_reflns_limit_k_min -19
_diffrn_reflns_limit_l_max 15
_diffrn_reflns_limit_l_min -15
_diffrn_reflns_number 33114
_diffrn_reflns_theta_full 26.56
_diffrn_reflns_theta_max 26.56
_diffrn_reflns_theta_min 1.82
_exptl_absorpt_coefficient_mu 24.827
_exptl_absorpt_correction_T_max 0.1991
_exptl_absorpt_correction_T_min 0.0578
_exptl_absorpt_correction_type numerical
_exptl_absorpt_process_details 'SADABS (Bruker, 2003)'
_exptl_crystal_colour purple
_exptl_crystal_density_diffrn 4.264
_exptl_crystal_density_meas ?
_exptl_crystal_density_method 'not measured'
_exptl_crystal_description block
_exptl_crystal_F_000 2478
_exptl_crystal_size_max 0.27
_exptl_crystal_size_mid 0.15
_exptl_crystal_size_min 0.10
_refine_diff_density_max 2.616
_refine_diff_density_min -2.128
_refine_diff_density_rms 0.333
_refine_ls_extinction_method none
_refine_ls_goodness_of_fit_ref 1.093
_refine_ls_matrix_type full
_refine_ls_number_parameters 331
_refine_ls_number_reflns 4753
_refine_ls_number_restraints 0
_refine_ls_restrained_S_all 1.093
_refine_ls_R_factor_all 0.0440
_refine_ls_R_factor_gt 0.0326
_refine_ls_shift/su_max 0.001
_refine_ls_shift/su_mean 0.000
_refine_ls_structure_factor_coef Fsqd
_refine_ls_weighting_details 'calc w=1/[\s^2^(Fo^2^)+(0.0341P)^2^+31.8660P] where P=(Fo^2^+2Fc^2^)/3'
_refine_ls_weighting_scheme calc
_refine_ls_wR_factor_gt 0.0769
_refine_ls_wR_factor_ref 0.0832
_reflns_number_gt 4024
_reflns_number_total 4753
_reflns_threshold_expression >2sigma(I)
_cod_data_source_file c3dt12500a.cif
_cod_data_source_block 1071n
_cod_depositor_comments
;
The following automatic conversions were performed:

'_symmetry_cell_setting' value 'Monoclinic' changed to 'monoclinic'
according to /home/saulius/struct/CIF-dictionaries/cif_core.dic
dictionary named 'cif_core.dic' version 2.4.2 from 2011-04-26.

Automatic conversion script
Id: cif_fix_values 1891 2012-01-12 08:04:46Z andrius 

The following automatic conversions were performed:

'_exptl_crystal_density_meas' value 'not measured' was changed to '?'
- the value is perceived as not measured.

Automatic conversion script
Id: cif_fix_values 3008 2015-01-20 13:52:24Z robertas 
;
_cod_original_sg_symbol_H-M P2(1)/m
_cod_database_code 7023829

loop_
_symmetry_equiv_pos_as_xyz
'x, y, z'
'-x, y+1/2, -z'
'-x, -y, -z'
'x, -y-1/2, z'

loop_
_atom_site_label
_atom_site_type_symbol
_atom_site_fract_x
_atom_site_fract_y
_atom_site_fract_z
_atom_site_U_iso_or_equiv
_atom_site_adp_type
_atom_site_occupancy
_atom_site_symmetry_multiplicity
_atom_site_calc_flag
_atom_site_refinement_flags
W1 W 0.98835(5) 0.2500 0.97867(5) 0.01202(13) Uani 1 2 d S
W2 W 0.73859(4) 0.02604(2) 0.69411(4) 0.01320(10) Uani 1 1 d .
W3 W 0.70650(4) 0.13155(2) 0.91030(4) 0.01194(10) Uani 1 1 d .
W4 W 1.02337(4) 0.14267(2) 0.76061(4) 0.01320(10) Uani 1 1 d .
W5 W 0.77791(4) 0.14416(2) 0.45516(4) 0.01413(11) Uani 1 1 d .
Mn1 Mn 0.50146(12) 0.13693(8) 0.63963(12) 0.0067(3) Uani 1 1 d .
Mn2 Mn 0.54037(19) 0.2500 0.41060(19) 0.0134(4) Uani 1 2 d S
K1 K 0.2322(3) 0.2500 0.3737(3) 0.0266(8) Uani 1 2 d S
K2 K 1.0000 0.0000 1.0000 0.093(3) Uani 1 2 d S
K3 K 0.3685(3) 0.0138(2) 0.8253(3) 0.0415(8) Uani 1 1 d .
Si1 Si 0.7560(3) 0.2500 0.6940(3) 0.0066(7) Uani 1 2 d S
O1 O 0.8751(6) 0.1662(4) 0.9646(6) 0.0152(15) Uani 1 1 d .
O2 O 0.9012(8) 0.2500 0.7729(8) 0.0086(18) Uani 1 2 d S
O3 O 1.0713(6) 0.1644(4) 0.9277(6) 0.0161(15) Uani 1 1 d .
O4 O 1.0794(9) 0.2500 1.1263(8) 0.015(2) Uani 1 2 d S
O5 O 0.9066(6) 0.0673(4) 0.7633(6) 0.0175(15) Uani 1 1 d .
O6 O 0.9347(6) 0.1493(4) 0.5957(6) 0.0158(15) Uani 1 1 d .
O7 O 1.1003(9) 0.2500 0.7570(9) 0.019(2) Uani 1 2 d S
O8 O 1.1365(6) 0.0742(4) 0.7742(6) 0.0185(16) Uani 1 1 d .
O9 O 0.8240(8) 0.2500 0.4064(9) 0.017(2) Uani 1 2 d S
O10 O 0.8108(7) 0.0754(5) 0.3670(6) 0.0209(16) Uani 1 1 d .
O11 O 0.7296(9) 0.2500 0.5559(8) 0.014(2) Uani 1 2 d S
O12 O 0.7371(6) 0.0654(4) 0.5484(6) 0.0182(15) Uani 1 1 d .
O13 O 0.6177(6) 0.1646(5) 0.3598(6) 0.0188(15) Uani 1 1 d .
O14 O 0.7012(6) 0.1655(4) 0.7260(6) 0.0113(14) Uani 1 1 d .
O15 O 0.5730(6) 0.0280(4) 0.6336(6) 0.0172(15) Uani 1 1 d .
O16 O 0.7647(6) -0.0805(4) 0.6871(7) 0.0209(16) Uani 1 1 d .
O17 O 0.7555(6) 0.0283(4) 0.8536(6) 0.0171(15) Uani 1 1 d .
O18 O 0.5505(6) 0.1141(4) 0.8063(6) 0.0153(15) Uani 1 1 d .
O19 O 0.6831(8) 0.2500 0.9260(9) 0.014(2) Uani 1 2 d S
O20 O 0.7131(6) 0.0907(4) 1.0393(6) 0.0181(15) Uani 1 1 d .
O21 O 0.4490(10) 0.2500 0.6522(9) 0.021(2) Uani 1 2 d S
O22 O 0.4805(6) 0.1611(5) 0.4809(6) 0.0184(15) Uani 1 1 d .
O23 O 0.3764(9) 0.2500 0.2533(9) 0.023(2) Uani 1 2 d S
O24 O 0.3306(7) 0.0803(5) 0.5969(6) 0.0219(16) Uani 1 1 d .
O25 O 0.1116(10) 0.1502(9) 0.4880(12) 0.075(4) Uani 1 1 d .
O26 O 0.4658(11) 0.1132(10) 1.0151(13) 0.086(5) Uani 1 1 d .
O27 O 0.3457(13) 0.2500 0.8026(15) 0.074(6) Uani 1 2 d S
O28 O 0.7072(7) 0.8716(5) 0.9117(7) 0.0213(16) Uani 1 1 d .
O29 O 0.9722(8) 0.0932(5) 0.2428(12) 0.058(3) Uani 1 1 d .
O30 O 0.8555(9) 0.2500 0.2017(8) 0.012(2) Uani 1 2 d S
O31 O 0.6131(11) 0.2500 0.1325(10) 0.034(3) Uani 1 2 d S

loop_
_atom_site_aniso_label
_atom_site_aniso_U_11
_atom_site_aniso_U_22
_atom_site_aniso_U_33
_atom_site_aniso_U_23
_atom_site_aniso_U_13
_atom_site_aniso_U_12
W1 0.0106(3) 0.0127(3) 0.0108(3) 0.000 0.0027(2) 0.000
W2 0.0147(2) 0.01038(19) 0.0144(2) -0.00203(15) 0.00613(17) -0.00101(14)
W3 0.0128(2) 0.01171(19) 0.0110(2) 0.00064(14) 0.00498(16) -0.00055(14)
W4 0.0122(2) 0.0122(2) 0.0150(2) -0.00094(15) 0.00576(17) 0.00090(14)
W5 0.0158(2) 0.0149(2) 0.0120(2) -0.00228(15) 0.00641(17) -0.00052(15)
Mn1 0.0102(7) 0.0049(6) 0.0067(7) -0.0018(5) 0.0053(6) -0.0026(5)
Mn2 0.0133(11) 0.0169(10) 0.0086(11) 0.000 0.0034(9) 0.000
K1 0.034(2) 0.0198(16) 0.026(2) 0.000 0.0132(17) 0.000
K2 0.025(2) 0.087(4) 0.135(6) 0.080(4) 0.005(3) 0.000(3)
K3 0.0262(15) 0.069(2) 0.0271(15) 0.0101(14) 0.0091(13) -0.0115(14)
Si1 0.0065(17) 0.0075(16) 0.0042(17) 0.000 0.0008(14) 0.000
O1 0.015(4) 0.016(3) 0.013(4) 0.003(3) 0.005(3) -0.003(3)
O2 0.003(4) 0.013(4) 0.007(5) 0.000 0.000(4) 0.000
O3 0.012(3) 0.018(3) 0.020(4) 0.000(3) 0.009(3) 0.000(3)
O4 0.015(5) 0.017(5) 0.005(5) 0.000 -0.004(4) 0.000
O5 0.018(4) 0.019(4) 0.017(4) -0.001(3) 0.009(3) -0.004(3)
O6 0.012(3) 0.017(3) 0.021(4) 0.000(3) 0.010(3) 0.002(3)
O7 0.017(5) 0.023(5) 0.019(6) 0.000 0.009(5) 0.000
O8 0.016(4) 0.020(4) 0.019(4) -0.006(3) 0.006(3) 0.001(3)
O9 0.008(5) 0.020(5) 0.020(6) 0.000 0.004(4) 0.000
O10 0.023(4) 0.025(4) 0.016(4) -0.005(3) 0.009(3) -0.002(3)
O11 0.019(5) 0.011(5) 0.011(5) 0.000 0.007(4) 0.000
O12 0.020(4) 0.017(3) 0.021(4) -0.002(3) 0.012(3) -0.001(3)
O13 0.020(4) 0.021(4) 0.017(4) -0.003(3) 0.009(3) 0.003(3)
O14 0.010(3) 0.011(3) 0.009(3) -0.002(3) 0.000(3) -0.002(3)
O15 0.020(4) 0.016(3) 0.015(4) -0.003(3) 0.006(3) -0.005(3)
O16 0.022(4) 0.013(3) 0.030(5) -0.004(3) 0.014(4) -0.003(3)
O17 0.023(4) 0.013(3) 0.018(4) 0.001(3) 0.011(3) 0.000(3)
O18 0.018(4) 0.013(3) 0.012(4) 0.003(3) 0.005(3) 0.000(3)
O19 0.010(5) 0.012(5) 0.021(6) 0.000 0.008(4) 0.000
O20 0.025(4) 0.016(3) 0.015(4) 0.002(3) 0.010(3) 0.001(3)
O21 0.031(6) 0.014(5) 0.020(6) 0.000 0.014(5) 0.000
O22 0.016(4) 0.023(4) 0.018(4) 0.001(3) 0.008(3) 0.003(3)
O23 0.017(6) 0.024(6) 0.016(6) 0.000 -0.004(5) 0.000
O24 0.025(4) 0.022(4) 0.017(4) -0.007(3) 0.008(3) -0.008(3)
O25 0.047(7) 0.100(10) 0.091(10) 0.057(8) 0.042(7) 0.031(7)
O26 0.059(8) 0.110(11) 0.113(12) -0.059(9) 0.059(8) -0.028(8)
O27 0.025(8) 0.143(18) 0.057(11) 0.000 0.019(8) 0.000
O28 0.023(4) 0.019(4) 0.020(4) -0.003(3) 0.007(3) -0.006(3)
O29 0.017(4) 0.018(4) 0.142(11) 0.021(6) 0.038(6) 0.005(4)
O30 0.027(6) 0.007(4) 0.010(5) 0.000 0.016(4) 0.000
O31 0.038(7) 0.046(7) 0.019(6) 0.000 0.012(6) 0.000

loop_
_atom_type_symbol
_atom_type_description
_atom_type_scat_dispersion_real
_atom_type_scat_dispersion_imag
_atom_type_scat_source
O O 0.0106 0.0060 'International Tables Vol C Tables 4.2.6.8 and 6.1.1.4'
Si Si 0.0817 0.0704 'International Tables Vol C Tables 4.2.6.8 and 6.1.1.4'
K K 0.2009 0.2494 'International Tables Vol C Tables 4.2.6.8 and 6.1.1.4'
W W -0.8490 6.8722 'International Tables Vol C Tables 4.2.6.8 and 6.1.1.4'
Mn Mn 0.3368 0.7283 'International Tables Vol C Tables 4.2.6.8 and 6.1.1.4'

loop_
_geom_angle_atom_site_label_1
_geom_angle_atom_site_label_2
_geom_angle_atom_site_label_3
_geom_angle
_geom_angle_site_symmetry_1
_geom_angle_site_symmetry_3
O4 W1 O1 102.7(3) . .
O4 W1 O1 102.7(3) . 4_565
O1 W1 O1 88.8(4) . 4_565
O4 W1 O3 99.3(3) . 4_565
O1 W1 O3 158.0(3) . 4_565
O1 W1 O3 88.3(3) 4_565 4_565
O4 W1 O3 99.3(3) . .
O1 W1 O3 88.3(3) . .
O1 W1 O3 158.0(3) 4_565 .
O3 W1 O3 86.2(4) 4_565 .
O4 W1 O2 168.0(4) . .
O1 W1 O2 85.8(3) . .
O1 W1 O2 85.8(3) 4_565 .
O3 W1 O2 72.2(3) 4_565 .
O3 W1 O2 72.2(3) . .
O16 W2 O15 101.3(3) . .
O16 W2 O17 97.7(3) . .
O15 W2 O17 91.5(3) . .
O16 W2 O12 100.8(3) . .
O15 W2 O12 93.1(3) . .
O17 W2 O12 159.6(3) . .
O16 W2 O5 98.8(3) . .
O15 W2 O5 159.9(3) . .
O17 W2 O5 85.4(3) . .
O12 W2 O5 83.5(3) . .
O16 W2 O14 172.5(3) . .
O15 W2 O14 77.6(3) . .
O17 W2 O14 74.9(3) . .
O12 W2 O14 86.7(3) . .
O5 W2 O14 82.5(3) . .
O16 W2 Mn1 133.7(2) . .
O15 W2 Mn1 32.6(2) . .
O17 W2 Mn1 83.5(2) . .
O12 W2 Mn1 89.7(2) . .
O5 W2 Mn1 127.4(2) . .
O14 W2 Mn1 44.97(16) . .
O20 W3 O18 102.7(3) . .
O20 W3 O19 102.3(4) . .
O18 W3 O19 93.3(4) . .
O20 W3 O17 98.1(3) . .
O18 W3 O17 91.0(3) . .
O19 W3 O17 157.7(4) . .
O20 W3 O1 99.7(3) . .
O18 W3 O1 157.5(3) . .
O19 W3 O1 83.3(3) . .
O17 W3 O1 84.4(3) . .
O20 W3 O14 171.1(3) . .
O18 W3 O14 76.3(3) . .
O19 W3 O14 86.7(3) . .
O17 W3 O14 73.1(3) . .
O1 W3 O14 81.3(3) . .
O8 W4 O6 102.0(3) . .
O8 W4 O5 102.2(3) . .
O6 W4 O5 88.1(3) . .
O8 W4 O7 98.8(4) . .
O6 W4 O7 89.2(4) . .
O5 W4 O7 159.0(3) . .
O8 W4 O3 98.5(3) . .
O6 W4 O3 159.5(3) . .
O5 W4 O3 88.2(3) . .
O7 W4 O3 87.1(4) . .
O8 W4 O2 168.4(3) . .
O6 W4 O2 86.9(3) . .
O5 W4 O2 85.4(3) . .
O7 W4 O2 73.6(3) . .
O3 W4 O2 72.8(3) . .
O10 W5 O13 100.4(3) . .
O10 W5 O12 101.0(3) . .
O13 W5 O12 90.6(3) . .
O10 W5 O9 98.4(4) . .
O13 W5 O9 91.7(4) . .
O12 W5 O9 159.6(3) . .
O10 W5 O6 100.5(3) . .
O13 W5 O6 159.0(3) . .
O12 W5 O6 84.3(3) . .
O9 W5 O6 86.3(3) . .
O10 W5 O11 172.7(3) . .
O13 W5 O11 76.7(3) . .
O12 W5 O11 85.8(3) . .
O9 W5 O11 75.1(3) . .
O6 W5 O11 82.6(3) . .
O10 W5 Mn2 132.0(2) . .
O13 W5 Mn2 31.9(2) . .
O12 W5 Mn2 88.3(2) . .
O9 W5 Mn2 83.1(3) . .
O6 W5 Mn2 127.4(2) . .
O11 W5 Mn2 44.8(2) . .
O21 Mn1 O22 90.4(4) . .
O21 Mn1 O15 173.4(4) . .
O22 Mn1 O15 89.5(3) . .
O21 Mn1 O18 92.3(4) . .
O22 Mn1 O18 170.6(3) . .
O15 Mn1 O18 86.9(3) . .
O21 Mn1 O24 93.8(4) . .
O22 Mn1 O24 98.5(3) . .
O15 Mn1 O24 92.7(3) . .
O18 Mn1 O24 90.4(3) . .
O21 Mn1 O14 96.8(4) . .
O22 Mn1 O14 94.8(3) . .
O15 Mn1 O14 76.6(3) . .
O18 Mn1 O14 75.9(3) . .
O24 Mn1 O14 162.9(3) . .
O21 Mn1 W2 142.3(3) . .
O22 Mn1 W2 91.5(2) . .
O15 Mn1 W2 31.1(2) . .
O18 Mn1 W2 80.9(2) . .
O24 Mn1 W2 123.0(2) . .
O14 Mn1 W2 45.53(16) . .
O13 Mn2 O13 88.8(5) 4_565 .
O13 Mn2 O22 172.7(3) 4_565 .
O13 Mn2 O22 89.9(3) . .
O13 Mn2 O22 89.9(3) 4_565 4_565
O13 Mn2 O22 172.7(3) . 4_565
O22 Mn2 O22 90.5(4) . 4_565
O13 Mn2 O23 96.2(3) 4_565 .
O13 Mn2 O23 96.2(3) . .
O22 Mn2 O23 91.2(3) . .
O22 Mn2 O23 91.2(3) 4_565 .
O13 Mn2 O11 76.8(3) 4_565 .
O13 Mn2 O11 76.8(3) . .
O22 Mn2 O11 95.8(3) . .
O22 Mn2 O11 95.8(3) 4_565 .
O23 Mn2 O11 170.0(4) . .
O13 Mn2 W5 30.8(2) 4_565 4_565
O13 Mn2 W5 82.0(2) . 4_565
O22 Mn2 W5 141.9(2) . 4_565
O22 Mn2 W5 93.2(2) 4_565 4_565
O23 Mn2 W5 126.6(3) . 4_565
O11 Mn2 W5 46.07(17) . 4_565
O13 Mn2 W5 82.0(2) 4_565 .
O13 Mn2 W5 30.8(2) . .
O22 Mn2 W5 93.2(2) . .
O22 Mn2 W5 141.9(2) 4_565 .
O23 Mn2 W5 126.6(2) . .
O11 Mn2 W5 46.07(17) . .
W5 Mn2 W5 62.02(4) 4_565 .
O16 K1 O16 147.2(3) 3_656 2_656
O16 K1 O23 76.23(17) 3_656 .
O16 K1 O23 76.23(17) 2_656 .
O16 K1 O4 77.37(18) 3_656 1_454
O16 K1 O4 77.37(18) 2_656 1_454
O23 K1 O4 72.0(3) . 1_454
O16 K1 O25 135.8(3) 3_656 4_565
O16 K1 O25 72.3(3) 2_656 4_565
O23 K1 O25 147.8(3) . 4_565
O4 K1 O25 107.0(3) 1_454 4_565
O16 K1 O25 72.3(3) 3_656 .
O16 K1 O25 135.8(3) 2_656 .
O23 K1 O25 147.8(3) . .
O4 K1 O25 107.0(3) 1_454 .
O25 K1 O25 64.3(5) 4_565 .
O16 K1 O22 114.8(2) 3_656 4_565
O16 K1 O22 63.9(2) 2_656 4_565
O23 K1 O22 59.1(2) . 4_565
O4 K1 O22 122.5(2) 1_454 4_565
O25 K1 O22 99.9(3) 4_565 4_565
O25 K1 O22 130.4(3) . 4_565
O16 K1 O22 63.9(2) 3_656 .
O16 K1 O22 114.8(2) 2_656 .
O23 K1 O22 59.1(2) . .
O4 K1 O22 122.5(2) 1_454 .
O25 K1 O22 130.4(3) 4_565 .
O25 K1 O22 99.9(3) . .
O22 K1 O22 53.2(3) 4_565 .
O16 K1 O21 100.76(18) 3_656 .
O16 K1 O21 100.76(18) 2_656 .
O23 K1 O21 98.7(3) . .
O4 K1 O21 170.7(3) 1_454 .
O25 K1 O21 80.8(3) 4_565 .
O25 K1 O21 80.8(3) . .
O22 K1 O21 49.7(2) 4_565 .
O22 K1 O21 49.7(2) . .
O17 K2 O17 180.0(3) 3_757 .
O17 K2 O5 55.4(2) 3_757 3_757
O17 K2 O5 124.6(2) . 3_757
O17 K2 O5 124.6(2) 3_757 .
O17 K2 O5 55.4(2) . .
O5 K2 O5 180.000(1) 3_757 .
O17 K2 O1 54.42(19) 3_757 3_757
O17 K2 O1 125.58(19) . 3_757
O5 K2 O1 64.78(19) 3_757 3_757
O5 K2 O1 115.22(19) . 3_757
O17 K2 O1 125.58(19) 3_757 .
O17 K2 O1 54.42(19) . .
O5 K2 O1 115.22(19) 3_757 .
O5 K2 O1 64.78(19) . .
O1 K2 O1 179.999(1) 3_757 .
O17 K2 O3 92.52(19) 3_757 3_757
O17 K2 O3 87.47(19) . 3_757
O5 K2 O3 53.92(19) 3_757 3_757
O5 K2 O3 126.08(19) . 3_757
O1 K2 O3 53.37(18) 3_757 3_757
O1 K2 O3 126.63(18) . 3_757
O17 K2 O3 87.48(19) 3_757 .
O17 K2 O3 92.53(19) . .
O5 K2 O3 126.08(19) 3_757 .
O5 K2 O3 53.92(19) . .
O1 K2 O3 126.63(18) 3_757 .
O1 K2 O3 53.37(18) . .
O3 K2 O3 179.999(1) 3_757 .
O26 K3 O8 91.7(3) . 1_455
O26 K3 O10 159.0(3) . 3_656
O8 K3 O10 68.0(2) 1_455 3_656
O26 K3 O20 86.6(4) . 3_657
O8 K3 O20 74.6(2) 1_455 3_657
O10 K3 O20 82.8(2) 3_656 3_657
O26 K3 O18 71.6(3) . .
O8 K3 O18 124.4(2) 1_455 .
O10 K3 O18 123.9(2) 3_656 .
O20 K3 O18 150.4(2) 3_657 .
O26 K3 O24 119.6(4) . .
O8 K3 O24 86.8(2) 1_455 .
O10 K3 O24 66.7(2) 3_656 .
O20 K3 O24 148.6(2) 3_657 .
O18 K3 O24 60.8(2) . .
O26 K3 O26 82.7(4) . 3_657
O8 K3 O26 136.4(3) 1_455 3_657
O10 K3 O26 107.9(3) 3_656 3_657
O20 K3 O26 61.9(3) 3_657 3_657
O18 K3 O26 94.8(3) . 3_657
O24 K3 O26 133.2(3) . 3_657
O14 Si1 O14 109.8(5) . 4_565
O14 Si1 O11 110.8(3) . .
O14 Si1 O11 110.8(3) 4_565 .
O14 Si1 O2 108.8(3) . .
O14 Si1 O2 108.8(3) 4_565 .
O11 Si1 O2 107.8(5) . .
W1 O1 W3 149.8(4) . .
W1 O1 K2 106.1(3) . .
W3 O1 K2 102.6(3) . .
Si1 O2 W4 122.8(3) . 4_565
Si1 O2 W4 122.8(3) . .
W4 O2 W4 93.1(3) 4_565 .
Si1 O2 W1 122.0(5) . .
W4 O2 W1 94.1(3) 4_565 .
W4 O2 W1 94.1(3) . .
W4 O3 W1 120.9(4) . .
W4 O3 K2 100.6(3) . .
W1 O3 K2 102.8(3) . .
W1 O4 K1 179.9(6) . 1_656
W4 O5 W2 150.1(4) . .
W4 O5 K2 106.2(3) . .
W2 O5 K2 102.0(3) . .
W4 O6 W5 149.1(4) . .
W4 O7 W4 119.7(5) 4_565 .
W4 O8 K3 160.2(4) . 1_655
W5 O9 W5 117.6(5) 4_565 .
W5 O10 K3 122.5(4) . 3_656
Si1 O11 Mn2 121.3(5) . .
Si1 O11 W5 127.2(3) . 4_565
Mn2 O11 W5 89.1(3) . 4_565
Si1 O11 W5 127.2(3) . .
Mn2 O11 W5 89.1(3) . .
W5 O11 W5 91.3(3) 4_565 .
W5 O12 W2 153.2(4) . .
W5 O13 Mn2 117.4(4) . .
Si1 O14 Mn1 122.1(4) . .
Si1 O14 W2 126.4(4) . .
Mn1 O14 W2 89.5(2) . .
Si1 O14 W3 126.6(4) . .
Mn1 O14 W3 89.0(2) . .
W2 O14 W3 92.0(2) . .
W2 O15 Mn1 116.3(3) . .
W2 O16 K1 167.5(4) . 3_656
W2 O17 W3 118.8(3) . .
W2 O17 K2 106.0(3) . .
W3 O17 K2 108.0(3) . .
W3 O18 Mn1 118.8(4) . .
W3 O18 K3 131.1(3) . .
Mn1 O18 K3 107.6(3) . .
W3 O19 W3 154.7(6) 4_565 .
W3 O20 K3 153.9(4) . 3_657
Mn1 O21 Mn1 134.9(6) 4_565 .
Mn1 O21 K1 93.5(3) 4_565 .
Mn1 O21 K1 93.5(3) . .
Mn1 O22 Mn2 134.1(4) . .
Mn1 O22 K1 101.4(3) . .
Mn2 O22 K1 89.2(3) . .
Mn2 O23 K1 94.5(4) . .
Mn1 O24 K3 100.6(3) . .
K3 O26 K3 97.3(4) . 3_657

loop_
_geom_bond_atom_site_label_1
_geom_bond_atom_site_label_2
_geom_bond_distance
_geom_bond_site_symmetry_2
W1 O4 1.700(9) .
W1 O1 1.874(7) .
W1 O1 1.874(7) 4_565
W1 O3 1.958(7) 4_565
W1 O3 1.958(7) .
W1 O2 2.327(9) .
W2 O16 1.707(7) .
W2 O15 1.858(7) .
W2 O17 1.921(7) .
W2 O12 1.922(7) .
W2 O5 1.988(7) .
W2 O14 2.301(6) .
W2 Mn1 3.2247(14) .
W3 O20 1.709(7) .
W3 O18 1.826(7) .
W3 O19 1.899(2) .
W3 O17 1.964(7) .
W3 O1 1.976(7) .
W3 O14 2.346(7) .
W4 O8 1.715(7) .
W4 O6 1.878(7) .
W4 O5 1.880(7) .
W4 O7 1.941(5) .
W4 O3 1.945(7) .
W4 O2 2.312(6) .
W5 O10 1.715(7) .
W5 O13 1.850(7) .
W5 O12 1.913(7) .
W5 O9 1.936(5) .
W5 O6 1.982(7) .
W5 O11 2.314(7) .
W5 Mn2 3.2128(19) .
Mn1 O21 1.915(4) .
Mn1 O22 1.932(7) .
Mn1 O15 1.938(7) .
Mn1 O18 1.942(7) .
Mn1 O24 2.142(7) .
Mn1 O14 2.279(6) .
Mn2 O13 1.910(7) 4_565
Mn2 O13 1.910(7) .
Mn2 O22 1.958(7) .
Mn2 O22 1.958(7) 4_565
Mn2 O23 2.134(10) .
Mn2 O11 2.264(10) .
Mn2 W5 3.2128(19) 4_565
K1 O16 2.764(7) 3_656
K1 O16 2.764(7) 2_656
K1 O23 2.800(12) .
K1 O4 2.852(10) 1_454
K1 O25 2.933(12) 4_565
K1 O25 2.933(12) .
K1 O22 3.106(8) 4_565
K1 O22 3.106(8) .
K1 O21 3.360(11) .
K2 O17 2.819(7) 3_757
K2 O17 2.819(7) .
K2 O5 2.879(7) 3_757
K2 O5 2.879(7) .
K2 O1 2.960(7) 3_757
K2 O1 2.960(7) .
K2 O3 2.987(7) 3_757
K2 O3 2.987(7) .
K3 O26 2.657(13) .
K3 O8 2.829(8) 1_455
K3 O10 2.839(8) 3_656
K3 O20 2.843(8) 3_657
K3 O18 2.845(7) .
K3 O24 2.890(8) .
K3 O26 2.934(17) 3_657
Si1 O14 1.615(7) .
Si1 O14 1.615(7) 4_565
Si1 O11 1.619(10) .
Si1 O2 1.637(9) .
O2 W4 2.312(6) 4_565
O4 K1 2.852(10) 1_656
O7 W4 1.941(5) 4_565
O8 K3 2.829(8) 1_655
O9 W5 1.936(5) 4_565
O10 K3 2.839(8) 3_656
O11 W5 2.314(7) 4_565
O16 K1 2.764(7) 3_656
O19 W3 1.899(2) 4_565
O20 K3 2.843(8) 3_657
O21 Mn1 1.915(4) 4_565
O26 K3 2.934(17) 3_657

loop_
_geom_torsion_atom_site_label_1
_geom_torsion_atom_site_label_2
_geom_torsion_atom_site_label_3
_geom_torsion_atom_site_label_4
_geom_torsion
_geom_torsion_site_symmetry_1
_geom_torsion_site_symmetry_4
O16 W2 Mn1 O21 172.4(6) . .
O15 W2 Mn1 O21 -179.0(7) . .
O17 W2 Mn1 O21 77.9(5) . .
O12 W2 Mn1 O21 -82.8(5) . .
O5 W2 Mn1 O21 -1.2(6) . .
O14 W2 Mn1 O21 2.8(6) . .
O16 W2 Mn1 O22 -95.1(4) . .
O15 W2 Mn1 O22 -86.5(5) . .
O17 W2 Mn1 O22 170.4(3) . .
O12 W2 Mn1 O22 9.7(3) . .
O5 W2 Mn1 O22 91.2(3) . .
O14 W2 Mn1 O22 95.3(3) . .
O16 W2 Mn1 O15 -8.5(5) . .
O17 W2 Mn1 O15 -103.1(5) . .
O12 W2 Mn1 O15 96.2(5) . .
O5 W2 Mn1 O15 177.8(5) . .
O14 W2 Mn1 O15 -178.2(5) . .
O16 W2 Mn1 O18 90.5(4) . .
O15 W2 Mn1 O18 99.1(5) . .
O17 W2 Mn1 O18 -4.0(3) . .
O12 W2 Mn1 O18 -164.7(3) . .
O5 W2 Mn1 O18 -83.1(3) . .
O14 W2 Mn1 O18 -79.1(3) . .
O16 W2 Mn1 O24 6.0(4) . .
O15 W2 Mn1 O24 14.6(5) . .
O17 W2 Mn1 O24 -88.5(3) . .
O12 W2 Mn1 O24 110.8(3) . .
O5 W2 Mn1 O24 -167.6(3) . .
O14 W2 Mn1 O24 -163.6(3) . .
O16 W2 Mn1 O14 169.6(4) . .
O15 W2 Mn1 O14 178.2(5) . .
O17 W2 Mn1 O14 75.1(3) . .
O12 W2 Mn1 O14 -85.6(3) . .
O5 W2 Mn1 O14 -4.1(3) . .
O10 W5 Mn2 O13 -91.6(4) . 4_565
O13 W5 Mn2 O13 -101.2(6) . 4_565
O12 W5 Mn2 O13 165.0(3) . 4_565
O9 W5 Mn2 O13 3.5(4) . 4_565
O6 W5 Mn2 O13 83.5(3) . 4_565
O11 W5 Mn2 O13 79.3(3) . 4_565
O10 W5 Mn2 O13 9.6(5) . .
O12 W5 Mn2 O13 -93.9(5) . .
O9 W5 Mn2 O13 104.7(5) . .
O6 W5 Mn2 O13 -175.4(5) . .
O11 W5 Mn2 O13 -179.5(5) . .
O10 W5 Mn2 O22 94.0(4) . .
O13 W5 Mn2 O22 84.4(5) . .
O12 W5 Mn2 O22 -9.4(3) . .
O9 W5 Mn2 O22 -170.9(4) . .
O6 W5 Mn2 O22 -90.9(3) . .
O11 W5 Mn2 O22 -95.1(3) . .
O10 W5 Mn2 O22 -171.1(5) . 4_565
O13 W5 Mn2 O22 179.3(6) . 4_565
O12 W5 Mn2 O22 85.4(4) . 4_565
O9 W5 Mn2 O22 -76.0(5) . 4_565
O6 W5 Mn2 O22 3.9(4) . 4_565
O11 W5 Mn2 O22 -0.2(4) . 4_565
O10 W5 Mn2 O23 0.2(4) . .
O13 W5 Mn2 O23 -9.4(5) . .
O12 W5 Mn2 O23 -103.2(3) . .
O9 W5 Mn2 O23 95.3(4) . .
O6 W5 Mn2 O23 175.3(4) . .
O11 W5 Mn2 O23 171.1(4) . .
O10 W5 Mn2 O11 -170.9(4) . .
O13 W5 Mn2 O11 179.5(5) . .
O12 W5 Mn2 O11 85.7(3) . .
O9 W5 Mn2 O11 -75.8(4) . .
O6 W5 Mn2 O11 4.1(3) . .
O10 W5 Mn2 W5 -116.3(3) . 4_565
O13 W5 Mn2 W5 -125.9(4) . 4_565
O12 W5 Mn2 W5 140.3(2) . 4_565
O9 W5 Mn2 W5 -21.2(3) . 4_565
O6 W5 Mn2 W5 58.7(3) . 4_565
O11 W5 Mn2 W5 54.6(2) . 4_565
O4 W1 O1 W3 126.1(8) . .
O1 W1 O1 W3 23.4(10) 4_565 .
O3 W1 O1 W3 -59.1(13) 4_565 .
O3 W1 O1 W3 -134.7(8) . .
O2 W1 O1 W3 -62.5(8) . .
O4 W1 O1 K2 -72.5(3) . .
O1 W1 O1 K2 -175.2(3) 4_565 .
O3 W1 O1 K2 102.3(7) 4_565 .
O3 W1 O1 K2 26.6(3) . .
O2 W1 O1 K2 98.9(3) . .
O20 W3 O1 W1 -127.4(8) . .
O18 W3 O1 W1 56.4(12) . .
O19 W3 O1 W1 -26.0(8) . .
O17 W3 O1 W1 135.3(8) . .
O14 W3 O1 W1 61.6(8) . .
O20 W3 O1 K2 71.0(3) . .
O18 W3 O1 K2 -105.2(7) . .
O19 W3 O1 K2 172.3(4) . .
O17 W3 O1 K2 -26.3(3) . .
O14 W3 O1 K2 -100.1(2) . .
O17 K2 O1 W1 31.7(4) 3_757 .
O17 K2 O1 W1 -148.3(4) . .
O5 K2 O1 W1 96.0(3) 3_757 .
O5 K2 O1 W1 -84.0(3) . .
O1 K2 O1 W1 -4(17) 3_757 .
O3 K2 O1 W1 158.5(2) 3_757 .
O3 K2 O1 W1 -21.5(2) . .
O17 K2 O1 W3 -157.8(2) 3_757 .
O17 K2 O1 W3 22.2(2) . .
O5 K2 O1 W3 -93.5(3) 3_757 .
O5 K2 O1 W3 86.5(3) . .
O1 K2 O1 W3 166(17) 3_757 .
O3 K2 O1 W3 -30.9(4) 3_757 .
O3 K2 O1 W3 149.1(4) . .
O14 Si1 O2 W4 180.0(4) . 4_565
O14 Si1 O2 W4 -60.5(6) 4_565 4_565
O11 Si1 O2 W4 59.7(4) . 4_565
O14 Si1 O2 W4 60.5(6) . .
O14 Si1 O2 W4 -180.0(4) 4_565 .
O11 Si1 O2 W4 -59.7(4) . .
O14 Si1 O2 W1 -59.8(3) . .
O14 Si1 O2 W1 59.8(3) 4_565 .
O11 Si1 O2 W1 180.0 . .
O8 W4 O2 Si1 -175.9(13) . .
O6 W4 O2 Si1 44.2(5) . .
O5 W4 O2 Si1 -44.1(5) . .
O7 W4 O2 Si1 134.3(6) . .
O3 W4 O2 Si1 -133.6(5) . .
O8 W4 O2 W4 51.2(17) . 4_565
O6 W4 O2 W4 -88.7(3) . 4_565
O5 W4 O2 W4 -177.0(3) . 4_565
O7 W4 O2 W4 1.4(4) . 4_565
O3 W4 O2 W4 93.5(3) . 4_565
O8 W4 O2 W1 -43.1(16) . .
O6 W4 O2 W1 177.0(3) . .
O5 W4 O2 W1 88.6(3) . .
O7 W4 O2 W1 -93.0(4) . .
O3 W4 O2 W1 -0.8(2) . .
O4 W1 O2 Si1 180.000(4) . .
O1 W1 O2 Si1 44.5(2) . .
O1 W1 O2 Si1 -44.5(2) 4_565 .
O3 W1 O2 Si1 -134.1(2) 4_565 .
O3 W1 O2 Si1 134.1(2) . .
O4 W1 O2 W4 -46.71(17) . 4_565
O1 W1 O2 W4 177.8(3) . 4_565
O1 W1 O2 W4 88.8(3) 4_565 4_565
O3 W1 O2 W4 -0.8(2) 4_565 4_565
O3 W1 O2 W4 -92.6(3) . 4_565
O4 W1 O2 W4 46.71(17) . .
O1 W1 O2 W4 -88.8(3) . .
O1 W1 O2 W4 -177.8(3) 4_565 .
O3 W1 O2 W4 92.6(3) 4_565 .
O3 W1 O2 W4 0.8(2) . .
O8 W4 O3 W1 173.3(4) . .
O6 W4 O3 W1 -5.0(11) . .
O5 W4 O3 W1 -84.6(4) . .
O7 W4 O3 W1 74.9(4) . .
O2 W4 O3 W1 1.2(3) . .
O8 W4 O3 K2 -74.7(3) . .
O6 W4 O3 K2 107.0(8) . .
O5 W4 O3 K2 27.4(3) . .
O7 W4 O3 K2 -173.1(3) . .
O2 W4 O3 K2 113.2(3) . .
O4 W1 O3 W4 -172.5(4) . .
O1 W1 O3 W4 85.0(4) . .
O1 W1 O3 W4 2.4(10) 4_565 .
O3 W1 O3 W4 -73.7(4) 4_565 .
O2 W1 O3 W4 -1.2(3) . .
O4 W1 O3 K2 76.6(3) . .
O1 W1 O3 K2 -25.9(3) . .
O1 W1 O3 K2 -108.5(7) 4_565 .
O3 W1 O3 K2 175.4(3) 4_565 .
O2 W1 O3 K2 -112.1(3) . .
O17 K2 O3 W4 115.5(3) 3_757 .
O17 K2 O3 W4 -64.5(3) . .
O5 K2 O3 W4 158.2(2) 3_757 .
O5 K2 O3 W4 -21.8(2) . .
O1 K2 O3 W4 74.8(3) 3_757 .
O1 K2 O3 W4 -105.2(3) . .
O3 K2 O3 W4 40(4) 3_757 .
O17 K2 O3 W1 -119.2(3) 3_757 .
O17 K2 O3 W1 60.8(3) . .
O5 K2 O3 W1 -76.4(3) 3_757 .
O5 K2 O3 W1 103.6(3) . .
O1 K2 O3 W1 -159.8(2) 3_757 .
O1 K2 O3 W1 20.2(2) . .
O3 K2 O3 W1 165(4) 3_757 .
O1 W1 O4 K1 134(100) . 1_656
O1 W1 O4 K1 -134(100) 4_565 1_656
O3 W1 O4 K1 -44(100) 4_565 1_656
O3 W1 O4 K1 44(100) . 1_656
O2 W1 O4 K1 0(100) . 1_656
O8 W4 O5 W2 -130.6(8) . .
O6 W4 O5 W2 -28.7(8) . .
O7 W4 O5 W2 54.0(15) . .
O3 W4 O5 W2 131.1(8) . .
O2 W4 O5 W2 58.3(8) . .
O8 W4 O5 K2 69.1(3) . .
O6 W4 O5 K2 170.9(3) . .
O7 W4 O5 K2 -106.4(10) . .
O3 W4 O5 K2 -29.3(3) . .
O2 W4 O5 K2 -102.1(3) . .
O16 W2 O5 W4 129.6(8) . .
O15 W2 O5 W4 -51.5(14) . .
O17 W2 O5 W4 -133.3(8) . .
O12 W2 O5 W4 29.6(8) . .
O14 W2 O5 W4 -57.9(8) . .
Mn1 W2 O5 W4 -55.0(9) . .
O16 W2 O5 K2 -69.7(3) . .
O15 W2 O5 K2 109.2(8) . .
O17 W2 O5 K2 27.5(3) . .
O12 W2 O5 K2 -169.6(3) . .
O14 W2 O5 K2 102.8(3) . .
Mn1 W2 O5 K2 105.7(2) . .
O17 K2 O5 W4 -32.2(4) 3_757 .
O17 K2 O5 W4 147.8(4) . .
O5 K2 O5 W4 68(36) 3_757 .
O1 K2 O5 W4 -95.0(3) 3_757 .
O1 K2 O5 W4 85.0(3) . .
O3 K2 O5 W4 -156.8(2) 3_757 .
O3 K2 O5 W4 23.2(2) . .
O17 K2 O5 W2 157.6(2) 3_757 .
O17 K2 O5 W2 -22.4(2) . .
O5 K2 O5 W2 -103(36) 3_757 .
O1 K2 O5 W2 94.8(3) 3_757 .
O1 K2 O5 W2 -85.2(3) . .
O3 K2 O5 W2 33.0(4) 3_757 .
O3 K2 O5 W2 -147.0(4) . .
O8 W4 O6 W5 131.2(7) . .
O5 W4 O6 W5 29.1(7) . .
O7 W4 O6 W5 -130.0(8) . .
O3 W4 O6 W5 -50.5(13) . .
O2 W4 O6 W5 -56.4(7) . .
O10 W5 O6 W4 -130.7(7) . .
O13 W5 O6 W4 46.2(13) . .
O12 W5 O6 W4 -30.5(7) . .
O9 W5 O6 W4 131.4(8) . .
O11 W5 O6 W4 56.0(7) . .
Mn2 W5 O6 W4 53.0(8) . .
O8 W4 O7 W4 -172.9(5) . 4_565
O6 W4 O7 W4 85.1(6) . 4_565
O5 W4 O7 W4 2.6(15) . 4_565
O3 W4 O7 W4 -74.7(6) . 4_565
O2 W4 O7 W4 -1.9(5) . 4_565
O6 W4 O8 K3 112.2(11) . 1_655
O5 W4 O8 K3 -157.1(11) . 1_655
O7 W4 O8 K3 21.2(12) . 1_655
O3 W4 O8 K3 -67.2(12) . 1_655
O2 W4 O8 K3 -27(2) . 1_655
O10 W5 O9 W5 168.3(5) . 4_565
O13 W5 O9 W5 67.5(5) . 4_565
O12 W5 O9 W5 -29.0(13) . 4_565
O6 W5 O9 W5 -91.6(5) . 4_565
O11 W5 O9 W5 -8.2(5) . 4_565
Mn2 W5 O9 W5 36.8(5) . 4_565
O13 W5 O10 K3 -17.9(5) . 3_656
O12 W5 O10 K3 74.8(4) . 3_656
O9 W5 O10 K3 -111.3(4) . 3_656
O6 W5 O10 K3 160.9(4) . 3_656
O11 W5 O10 K3 -84(3) . 3_656
Mn2 W5 O10 K3 -23.1(6) . 3_656
O14 Si1 O11 Mn2 61.1(3) . .
O14 Si1 O11 Mn2 -61.1(3) 4_565 .
O2 Si1 O11 Mn2 180.000(1) . .
O14 Si1 O11 W5 177.1(5) . 4_565
O14 Si1 O11 W5 54.9(7) 4_565 4_565
O2 Si1 O11 W5 -64.0(5) . 4_565
O14 Si1 O11 W5 -54.9(7) . .
O14 Si1 O11 W5 -177.1(5) 4_565 .
O2 Si1 O11 W5 64.0(5) . .
O13 Mn2 O11 Si1 134.1(2) 4_565 .
O13 Mn2 O11 Si1 -134.1(2) . .
O22 Mn2 O11 Si1 -45.6(2) . .
O22 Mn2 O11 Si1 45.5(2) 4_565 .
O23 Mn2 O11 Si1 180.000(7) . .
W5 Mn2 O11 Si1 134.33(17) 4_565 .
W5 Mn2 O11 Si1 -134.32(17) . .
O13 Mn2 O11 W5 -0.3(3) 4_565 4_565
O13 Mn2 O11 W5 91.6(3) . 4_565
O22 Mn2 O11 W5 -179.9(3) . 4_565
O22 Mn2 O11 W5 -88.8(3) 4_565 4_565
O23 Mn2 O11 W5 45.67(17) . 4_565
W5 Mn2 O11 W5 91.3(3) . 4_565
O13 Mn2 O11 W5 -91.6(3) 4_565 .
O13 Mn2 O11 W5 0.3(3) . .
O22 Mn2 O11 W5 88.8(3) . .
O22 Mn2 O11 W5 179.9(3) 4_565 .
O23 Mn2 O11 W5 -45.68(17) . .
W5 Mn2 O11 W5 -91.3(3) 4_565 .
O10 W5 O11 Si1 -163(2) . .
O13 W5 O11 Si1 129.5(6) . .
O12 W5 O11 Si1 37.9(6) . .
O9 W5 O11 Si1 -135.0(7) . .
O6 W5 O11 Si1 -46.9(6) . .
Mn2 W5 O11 Si1 129.8(7) . .
O10 W5 O11 Mn2 67(3) . .
O13 W5 O11 Mn2 -0.3(3) . .
O12 W5 O11 Mn2 -91.9(3) . .
O9 W5 O11 Mn2 95.2(3) . .
O6 W5 O11 Mn2 -176.7(3) . .
O10 W5 O11 W5 -22(3) . 4_565
O13 W5 O11 W5 -89.4(3) . 4_565
O12 W5 O11 W5 179.0(3) . 4_565
O9 W5 O11 W5 6.1(3) . 4_565
O6 W5 O11 W5 94.2(3) . 4_565
Mn2 W5 O11 W5 -89.1(3) . 4_565
O10 W5 O12 W2 139.4(9) . .
O13 W5 O12 W2 -119.9(9) . .
O9 W5 O12 W2 -23.2(16) . .
O6 W5 O12 W2 39.7(9) . .
O11 W5 O12 W2 -43.3(9) . .
Mn2 W5 O12 W2 -88.1(9) . .
O16 W2 O12 W5 -136.9(9) . .
O15 W2 O12 W5 120.9(9) . .
O17 W2 O12 W5 18.1(16) . .
O5 W2 O12 W5 -39.2(9) . .
O14 W2 O12 W5 43.6(9) . .
Mn1 W2 O12 W5 88.5(9) . .
O10 W5 O13 Mn2 -172.8(4) . .
O12 W5 O13 Mn2 85.9(4) . .
O9 W5 O13 Mn2 -73.9(5) . .
O6 W5 O13 Mn2 10.3(11) . .
O11 W5 O13 Mn2 0.4(4) . .
O13 Mn2 O13 W5 76.4(5) 4_565 .
O22 Mn2 O13 W5 -96.4(4) . .
O22 Mn2 O13 W5 -3(3) 4_565 .
O23 Mn2 O13 W5 172.5(4) . .
O11 Mn2 O13 W5 -0.4(4) . .
W5 Mn2 O13 W5 46.3(4) 4_565 .
O14 Si1 O14 Mn1 60.7(6) 4_565 .
O11 Si1 O14 Mn1 -62.1(5) . .
O2 Si1 O14 Mn1 179.6(4) . .
O14 Si1 O14 W2 177.42(10) 4_565 .
O11 Si1 O14 W2 54.6(6) . .
O2 Si1 O14 W2 -63.7(5) . .
O14 Si1 O14 W3 -55.5(6) 4_565 .
O11 Si1 O14 W3 -178.3(4) . .
O2 Si1 O14 W3 63.4(5) . .
O21 Mn1 O14 Si1 -44.2(5) . .
O22 Mn1 O14 Si1 46.7(5) . .
O15 Mn1 O14 Si1 135.0(5) . .
O18 Mn1 O14 Si1 -134.9(5) . .
O24 Mn1 O14 Si1 -172.3(7) . .
W2 Mn1 O14 Si1 134.0(5) . .
O21 Mn1 O14 W2 -178.3(3) . .
O22 Mn1 O14 W2 -87.3(3) . .
O15 Mn1 O14 W2 1.0(3) . .
O18 Mn1 O14 W2 91.1(3) . .
O24 Mn1 O14 W2 53.6(9) . .
O21 Mn1 O14 W3 89.7(3) . .
O22 Mn1 O14 W3 -179.4(3) . .
O15 Mn1 O14 W3 -91.1(3) . .
O18 Mn1 O14 W3 -1.0(2) . .
O24 Mn1 O14 W3 -38.4(9) . .
W2 Mn1 O14 W3 -92.1(2) . .
O16 W2 O14 Si1 146(2) . .
O15 W2 O14 Si1 -131.8(5) . .
O17 W2 O14 Si1 133.2(5) . .
O12 W2 O14 Si1 -37.9(5) . .
O5 W2 O14 Si1 45.9(5) . .
Mn1 W2 O14 Si1 -130.8(5) . .
O16 W2 O14 Mn1 -83(2) . .
O15 W2 O14 Mn1 -1.0(3) . .
O17 W2 O14 Mn1 -96.0(3) . .
O12 W2 O14 Mn1 92.9(3) . .
O5 W2 O14 Mn1 176.7(3) . .
O16 W2 O14 W3 6(2) . .
O15 W2 O14 W3 88.0(3) . .
O17 W2 O14 W3 -7.0(3) . .
O12 W2 O14 W3 -178.1(3) . .
O5 W2 O14 W3 -94.2(3) . .
Mn1 W2 O14 W3 89.0(2) . .
O20 W3 O14 Si1 -143.8(17) . .
O18 W3 O14 Si1 131.5(5) . .
O19 W3 O14 Si1 37.3(5) . .
O17 W3 O14 Si1 -133.1(5) . .
O1 W3 O14 Si1 -46.4(5) . .
O20 W3 O14 Mn1 85.7(19) . .
O18 W3 O14 Mn1 1.0(3) . .
O19 W3 O14 Mn1 -93.2(3) . .
O17 W3 O14 Mn1 96.4(3) . .
O1 W3 O14 Mn1 -176.9(3) . .
O20 W3 O14 W2 -4(2) . .
O18 W3 O14 W2 -88.4(3) . .
O19 W3 O14 W2 177.3(3) . .
O17 W3 O14 W2 6.9(2) . .
O1 W3 O14 W2 93.6(3) . .
O16 W2 O15 Mn1 173.7(4) . .
O17 W2 O15 Mn1 75.5(4) . .
O12 W2 O15 Mn1 -84.6(4) . .
O5 W2 O15 Mn1 -5.2(11) . .
O14 W2 O15 Mn1 1.3(3) . .
O21 Mn1 O15 W2 5(3) . .
O22 Mn1 O15 W2 93.7(4) . .
O18 Mn1 O15 W2 -77.6(4) . .
O24 Mn1 O15 W2 -167.8(4) . .
O14 Mn1 O15 W2 -1.3(3) . .
O15 W2 O16 K1 47.6(19) . 3_656
O17 W2 O16 K1 140.7(18) . 3_656
O12 W2 O16 K1 -47.8(19) . 3_656
O5 W2 O16 K1 -132.8(18) . 3_656
O14 W2 O16 K1 128(2) . 3_656
Mn1 W2 O16 K1 52(2) . 3_656
O16 W2 O17 W3 -168.8(4) . .
O15 W2 O17 W3 -67.1(4) . .
O12 W2 O17 W3 36.0(11) . .
O5 W2 O17 W3 93.0(4) . .
O14 W2 O17 W3 9.5(3) . .
Mn1 W2 O17 W3 -35.5(3) . .
O16 W2 O17 K2 69.6(3) . .
O15 W2 O17 K2 171.2(3) . .
O12 W2 O17 K2 -85.7(9) . .
O5 W2 O17 K2 -28.6(3) . .
O14 W2 O17 K2 -112.1(3) . .
Mn1 W2 O17 K2 -157.1(2) . .
O20 W3 O17 W2 168.9(4) . .
O18 W3 O17 W2 65.9(4) . .
O19 W3 O17 W2 -35.3(11) . .
O1 W3 O17 W2 -92.1(4) . .
O14 W3 O17 W2 -9.4(3) . .
O20 W3 O17 K2 -70.5(3) . .
O18 W3 O17 K2 -173.5(3) . .
O19 W3 O17 K2 85.3(10) . .
O1 W3 O17 K2 28.5(3) . .
O14 W3 O17 K2 111.2(3) . .
O17 K2 O17 W2 -155(3) 3_757 .
O5 K2 O17 W2 -156.4(2) 3_757 .
O5 K2 O17 W2 23.6(2) . .
O1 K2 O17 W2 -74.6(3) 3_757 .
O1 K2 O17 W2 105.4(3) . .
O3 K2 O17 W2 -114.6(3) 3_757 .
O3 K2 O17 W2 65.4(3) . .
O17 K2 O17 W3 77(3) 3_757 .
O5 K2 O17 W3 75.3(3) 3_757 .
O5 K2 O17 W3 -104.7(3) . .
O1 K2 O17 W3 157.0(2) 3_757 .
O1 K2 O17 W3 -23.0(2) . .
O3 K2 O17 W3 117.0(3) 3_757 .
O3 K2 O17 W3 -63.0(3) . .
O20 W3 O18 Mn1 -172.3(4) . .
O19 W3 O18 Mn1 84.4(5) . .
O17 W3 O18 Mn1 -73.7(4) . .
O1 W3 O18 Mn1 3.9(10) . .
O14 W3 O18 Mn1 -1.4(3) . .
O20 W3 O18 K3 -12.5(5) . .
O19 W3 O18 K3 -115.9(5) . .
O17 W3 O18 K3 86.0(4) . .
O1 W3 O18 K3 163.6(6) . .
O14 W3 O18 K3 158.4(5) . .
O21 Mn1 O18 W3 -95.1(5) . .
O22 Mn1 O18 W3 11(2) . .
O15 Mn1 O18 W3 78.4(4) . .
O24 Mn1 O18 W3 171.1(4) . .
O14 Mn1 O18 W3 1.4(3) . .
W2 Mn1 O18 W3 47.7(3) . .
O21 Mn1 O18 K3 100.8(4) . .
O22 Mn1 O18 K3 -153.0(17) . .
O15 Mn1 O18 K3 -85.7(3) . .
O24 Mn1 O18 K3 7.0(3) . .
O14 Mn1 O18 K3 -162.7(3) . .
W2 Mn1 O18 K3 -116.4(2) . .
O26 K3 O18 W3 51.1(5) . .
O8 K3 O18 W3 130.1(4) 1_455 .
O10 K3 O18 W3 -144.8(4) 3_656 .
O20 K3 O18 W3 6.4(8) 3_657 .
O24 K3 O18 W3 -167.4(5) . .
O26 K3 O18 W3 -29.6(5) 3_657 .
O26 K3 O18 Mn1 -147.5(5) . .
O8 K3 O18 Mn1 -68.5(4) 1_455 .
O10 K3 O18 Mn1 16.6(4) 3_656 .
O20 K3 O18 Mn1 167.8(4) 3_657 .
O24 K3 O18 Mn1 -5.9(3) . .
O26 K3 O18 Mn1 131.9(4) 3_657 .
O20 W3 O19 W3 140.9(13) . 4_565
O18 W3 O19 W3 -115.3(13) . 4_565
O17 W3 O19 W3 -15(2) . 4_565
O1 W3 O19 W3 42.4(13) . 4_565
O14 W3 O19 W3 -39.3(13) . 4_565
O18 W3 O20 K3 21.1(9) . 3_657
O19 W3 O20 K3 117.4(8) . 3_657
O17 W3 O20 K3 -71.8(9) . 3_657
O1 W3 O20 K3 -157.4(8) . 3_657
O14 W3 O20 K3 -61(2) . 3_657
O22 Mn1 O21 Mn1 -58.3(8) . 4_565
O15 Mn1 O21 Mn1 30(4) . 4_565
O18 Mn1 O21 Mn1 112.6(8) . 4_565
O24 Mn1 O21 Mn1 -156.9(8) . 4_565
O14 Mn1 O21 Mn1 36.6(8) . 4_565
W2 Mn1 O21 Mn1 34.5(11) . 4_565
O22 Mn1 O21 K1 40.2(3) . .
O15 Mn1 O21 K1 129(3) . .
O18 Mn1 O21 K1 -148.8(3) . .
O24 Mn1 O21 K1 -58.3(3) . .
O14 Mn1 O21 K1 135.1(2) . .
W2 Mn1 O21 K1 133.1(3) . .
O16 K1 O21 Mn1 145.2(3) 3_656 4_565
O16 K1 O21 Mn1 -9.8(4) 2_656 4_565
O23 K1 O21 Mn1 67.7(3) . 4_565
O4 K1 O21 Mn1 67.7(3) 1_454 4_565
O25 K1 O21 Mn1 -79.7(4) 4_565 4_565
O25 K1 O21 Mn1 -144.9(4) . 4_565
O22 K1 O21 Mn1 31.8(3) 4_565 4_565
O22 K1 O21 Mn1 103.6(4) . 4_565
O16 K1 O21 Mn1 9.8(4) 3_656 .
O16 K1 O21 Mn1 -145.2(3) 2_656 .
O23 K1 O21 Mn1 -67.7(3) . .
O4 K1 O21 Mn1 -67.7(3) 1_454 .
O25 K1 O21 Mn1 144.9(4) 4_565 .
O25 K1 O21 Mn1 79.7(4) . .
O22 K1 O21 Mn1 -103.6(4) 4_565 .
O22 K1 O21 Mn1 -31.8(3) . .
O21 Mn1 O22 Mn2 54.8(6) . .
O15 Mn1 O22 Mn2 -118.6(5) . .
O18 Mn1 O22 Mn2 -51(2) . .
O24 Mn1 O22 Mn2 148.7(5) . .
O14 Mn1 O22 Mn2 -42.1(5) . .
W2 Mn1 O22 Mn2 -87.5(5) . .
O21 Mn1 O22 K1 -45.4(4) . .
O15 Mn1 O22 K1 141.2(3) . .
O18 Mn1 O22 K1 -151.7(17) . .
O24 Mn1 O22 K1 48.5(3) . .
O14 Mn1 O22 K1 -142.3(2) . .
W2 Mn1 O22 K1 172.26(18) . .
O13 Mn2 O22 Mn1 39(3) 4_565 .
O13 Mn2 O22 Mn1 118.9(5) . .
O22 Mn2 O22 Mn1 -53.8(6) 4_565 .
O23 Mn2 O22 Mn1 -144.9(5) . .
O11 Mn2 O22 Mn1 42.2(5) . .
W5 Mn2 O22 Mn1 42.0(7) 4_565 .
W5 Mn2 O22 Mn1 88.3(5) . .
O13 Mn2 O22 K1 144(2) 4_565 .
O13 Mn2 O22 K1 -135.8(3) . .
O22 Mn2 O22 K1 51.5(3) 4_565 .
O23 Mn2 O22 K1 -39.7(3) . .
O11 Mn2 O22 K1 147.4(2) . .
W5 Mn2 O22 K1 147.3(2) 4_565 .
W5 Mn2 O22 K1 -166.44(14) . .
O16 K1 O22 Mn1 -101.3(3) 3_656 .
O16 K1 O22 Mn1 115.1(3) 2_656 .
O23 K1 O22 Mn1 169.6(3) . .
O4 K1 O22 Mn1 -154.4(2) 1_454 .
O25 K1 O22 Mn1 27.8(5) 4_565 .
O25 K1 O22 Mn1 -36.7(4) . .
O22 K1 O22 Mn1 97.0(3) 4_565 .
O21 K1 O22 Mn1 32.1(2) . .
O16 K1 O22 Mn2 123.6(3) 3_656 .
O16 K1 O22 Mn2 -19.9(3) 2_656 .
O23 K1 O22 Mn2 34.5(2) . .
O4 K1 O22 Mn2 70.6(3) 1_454 .
O25 K1 O22 Mn2 -107.2(4) 4_565 .
O25 K1 O22 Mn2 -171.8(4) . .
O22 K1 O22 Mn2 -38.0(3) 4_565 .
O21 K1 O22 Mn2 -102.9(3) . .
O13 Mn2 O23 K1 -135.3(2) 4_565 .
O13 Mn2 O23 K1 135.3(2) . .
O22 Mn2 O23 K1 45.3(2) . .
O22 Mn2 O23 K1 -45.3(2) 4_565 .
O11 Mn2 O23 K1 180.000(4) . .
W5 Mn2 O23 K1 -140.07(16) 4_565 .
W5 Mn2 O23 K1 140.07(16) . .
O16 K1 O23 Mn2 -99.04(18) 3_656 .
O16 K1 O23 Mn2 99.04(18) 2_656 .
O4 K1 O23 Mn2 180.0 1_454 .
O25 K1 O23 Mn2 86.4(6) 4_565 .
O25 K1 O23 Mn2 -86.4(6) . .
O22 K1 O23 Mn2 31.45(17) 4_565 .
O22 K1 O23 Mn2 -31.45(17) . .
O21 K1 O23 Mn2 0.0 . .
O21 Mn1 O24 K3 -99.0(4) . .
O22 Mn1 O24 K3 170.1(3) . .
O15 Mn1 O24 K3 80.2(3) . .
O18 Mn1 O24 K3 -6.7(3) . .
O14 Mn1 O24 K3 29.5(10) . .
W2 Mn1 O24 K3 72.7(3) . .
O26 K3 O24 Mn1 47.9(4) . .
O8 K3 O24 Mn1 138.0(3) 1_455 .
O10 K3 O24 Mn1 -154.5(3) 3_656 .
O20 K3 O24 Mn1 -168.9(4) 3_657 .
O18 K3 O24 Mn1 5.2(2) . .
O26 K3 O24 Mn1 -61.5(5) 3_657 .
O8 K3 O26 K3 136.6(3) 1_455 3_657
O10 K3 O26 K3 121.9(10) 3_656 3_657
O20 K3 O26 K3 62.1(3) 3_657 3_657
O18 K3 O26 K3 -97.5(3) . 3_657
O24 K3 O26 K3 -136.1(3) . 3_657
O26 K3 O26 K3 0.0 3_657 3_657
